data_4322203
loop_
_publ_author_name
'Joseph L. Thorman'
'Ilia A. Guzei'
'Victor G. Young'
'L. Keith Woo'

_publ_contact_author_address
;
   Department of Chemistry
   Iowa State University of Science and Technology
   Ames, Iowa, 50011
   USA
;
_publ_contact_author_email iguzei@iastate.edu
_publ_contact_author_fax +515-294-5717
_publ_contact_author_name
;
Ilia A. Guzei
;
_publ_contact_author_phone +515-294-6419
_publ_section_title
;
 Synthesis, Structure, and Reactivity of Zirconium and Hafnium Imido
 Metalloporphyrins
;
_journal_name_full 'Inorganic Chemistry'
_journal_page_first 3814
_journal_page_last 3824
_journal_paper_doi 10.1021/ic981399j
_journal_volume 38
_journal_year 1999
_chemical_formula_sum 'C72 H74 N6 O Zr'
_chemical_formula_weight 1226.76
_chemical_name_systematic
; 
 ? 
;
_space_group_IT_number 2
_symmetry_cell_setting triclinic
_symmetry_space_group_name_Hall '-P 1'
_symmetry_space_group_name_H-M 'P -1'
_atom_sites_solution_hydrogens geom
_atom_sites_solution_primary direct
_atom_sites_solution_secondary difmap
_audit_creation_method SHELXL-97
_cell_angle_alpha 98.0192(14)
_cell_angle_beta 100.8337(14)
_cell_angle_gamma 113.9894(11)
_cell_formula_units_Z 2
_cell_length_a 13.5421(10)
_cell_length_b 15.4623(11)
_cell_length_c 16.7239(12)
_cell_measurement_temperature 173(2)
_cell_volume 3050.0(4)
_computing_structure_refinement 'SHELXL-97 (Sheldrick, 1997)'
_computing_structure_solution 'SHELXS-97 (Sheldrick, 1990)'
_diffrn_ambient_temperature 173(2)
_diffrn_measured_fraction_theta_full 0.846
_diffrn_measured_fraction_theta_max 0.846
_diffrn_measurement_device_type 'Bruker CCD-1000'
_diffrn_measurement_method \w
_diffrn_radiation_monochromator graphite
_diffrn_radiation_source 'fine-focus sealed tube'
_diffrn_radiation_type MoK\a
_diffrn_radiation_wavelength 0.71073
_diffrn_reflns_av_R_equivalents 0.0122
_diffrn_reflns_av_sigmaI/netI 0.0269
_diffrn_reflns_limit_h_max 18
_diffrn_reflns_limit_h_min -17
_diffrn_reflns_limit_k_max 20
_diffrn_reflns_limit_k_min -20
_diffrn_reflns_limit_l_max 21
_diffrn_reflns_limit_l_min -19
_diffrn_reflns_number 19079
_diffrn_reflns_theta_full 28.86
_diffrn_reflns_theta_max 28.86
_diffrn_reflns_theta_min 1.69
_exptl_absorpt_coefficient_mu 0.229
_exptl_crystal_colour Dark_red
_exptl_crystal_density_diffrn 1.337
_exptl_crystal_density_method 'not measured'
_exptl_crystal_description Block
_exptl_crystal_F_000 1300
_exptl_crystal_size_max 0.40
_exptl_crystal_size_mid 0.30
_exptl_crystal_size_min 0.30
_refine_diff_density_max 0.491
_refine_diff_density_min -0.378
_refine_diff_density_rms 0.046
_refine_ls_extinction_method none
_refine_ls_goodness_of_fit_ref 0.999
_refine_ls_hydrogen_treatment mixed
_refine_ls_matrix_type full
_refine_ls_number_parameters 658
_refine_ls_number_reflns 13540
_refine_ls_number_restraints 0
_refine_ls_restrained_S_all 0.999
_refine_ls_R_factor_all 0.0418
_refine_ls_R_factor_gt 0.0340
_refine_ls_shift/su_max 0.002
_refine_ls_shift/su_mean 0.000
_refine_ls_structure_factor_coef Fsqd
_refine_ls_weighting_details 'calc w=1/[\s^2^(Fo^2^)+(0.0566P)^2^+0.6977P] where P=(Fo^2^+2Fc^2^)/3'
_refine_ls_weighting_scheme calc
_refine_ls_wR_factor_gt 0.0910
_refine_ls_wR_factor_ref 0.0954
_reflns_number_gt 11508
_reflns_number_total 13540
_reflns_threshold_expression >2sigma(I)
_cod_data_source_file ic981399j_3.cif
_cod_data_source_block woo04
_cod_original_formula_sum 'C72 H74 N6 O Zr '
_cod_database_code 4322203

loop_
_symmetry_equiv_pos_as_xyz
'x, y, z'
'-x, -y, -z'

loop_
_atom_site_label
_atom_site_type_symbol
_atom_site_fract_x
_atom_site_fract_y
_atom_site_fract_z
_atom_site_U_iso_or_equiv
_atom_site_adp_type
_atom_site_occupancy
_atom_site_symmetry_multiplicity
_atom_site_calc_flag
_atom_site_refinement_flags
_atom_site_disorder_assembly
_atom_site_disorder_group
Zr Zr 0.750876(12) 0.153179(11) 0.212653(9) 0.02549(5) Uani 1 1 d . . .
O O 0.87371(10) 0.26270(10) 0.31186(7) 0.0388(3) Uani 1 1 d . . .
N1 N 0.64559(11) 0.16712(10) 0.10128(8) 0.0299(3) Uani 1 1 d . . .
N2 N 0.71611(11) 0.01443(10) 0.12600(8) 0.0293(3) Uani 1 1 d . . .
N3 N 0.71352(11) 0.05081(10) 0.29602(8) 0.0285(3) Uani 1 1 d . . .
N4 N 0.64287(11) 0.20280(10) 0.27182(8) 0.0292(3) Uani 1 1 d . . .
N5 N 1.05331(12) 0.36135(11) 0.29736(10) 0.0377(3) Uani 1 1 d . . .
N6 N 0.90881(11) 0.22905(10) 0.19102(8) 0.0305(3) Uani 1 1 d . . .
C1 C 0.59213(14) 0.22685(13) 0.09714(10) 0.0325(3) Uani 1 1 d . . .
C2 C 0.55564(15) 0.22831(14) 0.01094(10) 0.0356(4) Uani 1 1 d . . .
H2A H 0.5154 0.2624 -0.0093 0.043 Uiso 1 1 calc R . .
C3 C 0.58881(15) 0.17256(14) -0.03585(11) 0.0367(4) Uani 1 1 d . . .
H3A H 0.5776 0.1614 -0.0949 0.044 Uiso 1 1 calc R . .
C4 C 0.64416(14) 0.13310(13) 0.01957(10) 0.0310(3) Uani 1 1 d . . .
C5 C 0.68294(14) 0.06574(13) -0.00654(10) 0.0315(3) Uani 1 1 d . . .
C6 C 0.70982(14) 0.00713(13) 0.04154(10) 0.0314(3) Uani 1 1 d . . .
C7 C 0.72278(15) -0.07682(14) 0.00798(11) 0.0365(4) Uani 1 1 d . . .
H7A H 0.7238 -0.0970 -0.0480 0.044 Uiso 1 1 calc R . .
C8 C 0.73331(15) -0.12219(14) 0.07040(11) 0.0362(4) Uani 1 1 d . . .
H8A H 0.7411 -0.1809 0.0660 0.043 Uiso 1 1 calc R . .
C9 C 0.73055(14) -0.06491(12) 0.14437(10) 0.0309(3) Uani 1 1 d . . .
C10 C 0.73888(14) -0.08669(12) 0.22345(10) 0.0312(3) Uani 1 1 d . . .
C11 C 0.73105(13) -0.03154(12) 0.29411(10) 0.0302(3) Uani 1 1 d . . .
C12 C 0.73988(15) -0.05185(13) 0.37565(10) 0.0342(4) Uani 1 1 d . . .
H12A H 0.7527 -0.1039 0.3913 0.041 Uiso 1 1 calc R . .
C13 C 0.72659(15) 0.01667(13) 0.42602(10) 0.0343(4) Uani 1 1 d . . .
H13A H 0.7288 0.0216 0.4837 0.041 Uiso 1 1 calc R . .
C14 C 0.70856(13) 0.08044(12) 0.37696(10) 0.0298(3) Uani 1 1 d . . .
C15 C 0.68478(13) 0.15703(12) 0.40596(10) 0.0297(3) Uani 1 1 d . . .
C16 C 0.65354(14) 0.21334(12) 0.35713(10) 0.0303(3) Uani 1 1 d . . .
C17 C 0.62170(16) 0.28680(14) 0.38723(11) 0.0371(4) Uani 1 1 d . . .
H17A H 0.6225 0.3085 0.4435 0.045 Uiso 1 1 calc R . .
C18 C 0.59019(17) 0.31963(14) 0.32036(11) 0.0401(4) Uani 1 1 d . . .
H18A H 0.5647 0.3685 0.3211 0.048 Uiso 1 1 calc R . .
C19 C 0.60250(14) 0.26691(13) 0.24858(10) 0.0335(3) Uani 1 1 d . . .
C20 C 0.57502(15) 0.27664(13) 0.16560(10) 0.0343(4) Uani 1 1 d . . .
C21 C 0.69426(14) 0.05283(13) -0.09447(10) 0.0320(3) Uani 1 1 d . . .
C22 C 0.60916(17) -0.01494(17) -0.16163(12) 0.0504(5) Uani 1 1 d . . .
H22A H 0.5383 -0.0540 -0.1536 0.061 Uiso 1 1 calc R . .
C23 C 0.62574(18) -0.02687(17) -0.24111(12) 0.0531(5) Uani 1 1 d . . .
H23A H 0.5660 -0.0746 -0.2865 0.064 Uiso 1 1 calc R . .
C24 C 0.72605(16) 0.02846(15) -0.25558(11) 0.0385(4) Uani 1 1 d . . .
C25 C 0.81041(18) 0.09766(18) -0.18859(13) 0.0543(6) Uani 1 1 d . . .
H25A H 0.8803 0.1381 -0.1972 0.065 Uiso 1 1 calc R . .
C26 C 0.79532(17) 0.10948(18) -0.10873(12) 0.0522(5) Uani 1 1 d . . .
H26A H 0.8552 0.1571 -0.0634 0.063 Uiso 1 1 calc R . .
C27 C 0.7442(2) 0.01428(18) -0.34206(12) 0.0533(5) Uani 1 1 d . . .
H27A H 0.6756 -0.0380 -0.3814 0.080 Uiso 1 1 calc R . .
H27B H 0.8062 -0.0034 -0.3401 0.080 Uiso 1 1 calc R . .
H27C H 0.7624 0.0750 -0.3606 0.080 Uiso 1 1 calc R . .
C28 C 0.75694(15) -0.17434(13) 0.23332(10) 0.0348(4) Uani 1 1 d . . .
C29 C 0.85191(17) -0.18192(16) 0.22122(13) 0.0451(4) Uani 1 1 d . . .
H29A H 0.9048 -0.1321 0.2027 0.054 Uiso 1 1 calc R . .
C30 C 0.87144(19) -0.26048(17) 0.23552(14) 0.0521(5) Uani 1 1 d . . .
H30A H 0.9369 -0.2639 0.2261 0.063 Uiso 1 1 calc R . .
C31 C 0.79686(19) -0.33444(16) 0.26348(13) 0.0479(5) Uani 1 1 d . . .
C32 C 0.69985(19) -0.32924(15) 0.27250(13) 0.0495(5) Uani 1 1 d . . .
H32A H 0.6459 -0.3803 0.2892 0.059 Uiso 1 1 calc R . .
C33 C 0.67955(17) -0.25091(14) 0.25770(12) 0.0424(4) Uani 1 1 d . . .
H33A H 0.6120 -0.2494 0.2643 0.051 Uiso 1 1 calc R . .
C34 C 0.8219(3) -0.4167(2) 0.28412(17) 0.0681(7) Uani 1 1 d . . .
H34A H 0.8942 -0.4076 0.2742 0.102 Uiso 1 1 calc R . .
H34B H 0.7625 -0.4790 0.2484 0.102 Uiso 1 1 calc R . .
H34C H 0.8254 -0.4168 0.3432 0.102 Uiso 1 1 calc R . .
C35 C 0.68475(15) 0.17738(13) 0.49649(10) 0.0327(3) Uani 1 1 d . . .
C36 C 0.78206(18) 0.23963(14) 0.55837(11) 0.0449(4) Uani 1 1 d . . .
H36A H 0.8513 0.2673 0.5444 0.054 Uiso 1 1 calc R . .
C37 C 0.7789(2) 0.26196(16) 0.64119(12) 0.0549(6) Uani 1 1 d . . .
H37A H 0.8463 0.3056 0.6828 0.066 Uiso 1 1 calc R . .
C38 C 0.6808(2) 0.22252(17) 0.66404(12) 0.0521(5) Uani 1 1 d . . .
C39 C 0.5851(2) 0.1586(2) 0.60265(14) 0.0673(7) Uani 1 1 d . . .
H39A H 0.5165 0.1289 0.6172 0.081 Uiso 1 1 calc R . .
C40 C 0.58674(18) 0.1367(2) 0.51990(13) 0.0572(6) Uani 1 1 d . . .
H40A H 0.5191 0.0928 0.4786 0.069 Uiso 1 1 calc R . .
C41 C 0.6781(3) 0.2497(2) 0.75434(15) 0.0819(9) Uani 1 1 d . . .
H41A H 0.6015 0.2146 0.7588 0.123 Uiso 1 1 calc R . .
H41B H 0.7027 0.3201 0.7714 0.123 Uiso 1 1 calc R . .
H41C H 0.7286 0.2319 0.7910 0.123 Uiso 1 1 calc R . .
C42 C 0.52015(17) 0.34172(14) 0.15002(11) 0.0397(4) Uani 1 1 d . . .
C43 C 0.5702(2) 0.42211(16) 0.11737(13) 0.0497(5) Uani 1 1 d . . .
H43A H 0.6389 0.4353 0.1035 0.060 Uiso 1 1 calc R . .
C44 C 0.5187(2) 0.48308(18) 0.10519(14) 0.0603(6) Uani 1 1 d . . .
H44A H 0.5539 0.5382 0.0837 0.072 Uiso 1 1 calc R . .
C45 C 0.4190(2) 0.46569(18) 0.12331(14) 0.0608(6) Uani 1 1 d . . .
C46 C 0.3688(2) 0.38583(19) 0.15544(15) 0.0598(6) Uani 1 1 d . . .
H46A H 0.2996 0.3727 0.1686 0.072 Uiso 1 1 calc R . .
C47 C 0.41952(19) 0.32440(17) 0.16866(13) 0.0492(5) Uani 1 1 d . . .
H47A H 0.3843 0.2699 0.1908 0.059 Uiso 1 1 calc R . .
C48 C 0.3650(3) 0.5338(2) 0.1101(2) 0.0907(10) Uani 1 1 d . . .
H48A H 0.2946 0.5102 0.1266 0.136 Uiso 1 1 calc R . .
H48B H 0.3493 0.5353 0.0508 0.136 Uiso 1 1 calc R . .
H48C H 0.4162 0.5996 0.1445 0.136 Uiso 1 1 calc R . .
C49 C 0.95489(14) 0.29162(12) 0.27140(10) 0.0310(3) Uani 1 1 d . . .
C50 C 1.09235(18) 0.42700(15) 0.38120(13) 0.0492(5) Uani 1 1 d . . .
C51 C 1.0903(2) 0.3726(2) 0.45149(15) 0.0733(8) Uani 1 1 d . . .
H51A H 1.0127 0.3263 0.4463 0.110 Uiso 1 1 calc R . .
H51B H 1.1212 0.4196 0.5061 0.110 Uiso 1 1 calc R . .
H51C H 1.1355 0.3372 0.4469 0.110 Uiso 1 1 calc R . .
C52 C 1.0208(2) 0.48229(17) 0.38827(15) 0.0576(6) Uani 1 1 d . . .
H52A H 1.0220 0.5170 0.3434 0.086 Uiso 1 1 calc R . .
H52B H 1.0515 0.5293 0.4429 0.086 Uiso 1 1 calc R . .
H52C H 0.9433 0.4358 0.3830 0.086 Uiso 1 1 calc R . .
C53 C 1.2136(2) 0.49981(18) 0.38987(17) 0.0699(7) Uani 1 1 d . . .
H53A H 1.2150 0.5352 0.3455 0.105 Uiso 1 1 calc R . .
H53B H 1.2590 0.4646 0.3849 0.105 Uiso 1 1 calc R . .
H53C H 1.2442 0.5462 0.4448 0.105 Uiso 1 1 calc R . .
C54 C 0.97207(14) 0.24721(13) 0.13097(11) 0.0341(4) Uani 1 1 d . . .
C55 C 0.97783(16) 0.32034(15) 0.08819(12) 0.0428(4) Uani 1 1 d . . .
C56 C 1.03733(17) 0.33321(17) 0.02741(13) 0.0498(5) Uani 1 1 d . . .
H56A H 1.0417 0.3824 -0.0019 0.060 Uiso 1 1 calc R . .
C57 C 1.08930(18) 0.27638(17) 0.00943(14) 0.0549(6) Uani 1 1 d . . .
H57A H 1.1278 0.2851 -0.0330 0.066 Uiso 1 1 calc R . .
C58 C 1.0857(2) 0.20640(17) 0.05306(17) 0.0612(6) Uani 1 1 d . . .
H58A H 1.1232 0.1679 0.0409 0.073 Uiso 1 1 calc R . .
C59 C 1.02842(18) 0.19089(15) 0.11461(15) 0.0486(5) Uani 1 1 d . . .
C60 C 0.9290(2) 0.3908(2) 0.11141(17) 0.0637(7) Uani 1 1 d . . .
H60A H 0.8837 0.3663 0.1513 0.076 Uiso 1 1 calc R . .
C61 C 0.8511(2) 0.3947(2) 0.0346(2) 0.0907(11) Uani 1 1 d . . .
H61A H 0.8216 0.4406 0.0516 0.136 Uiso 1 1 calc R . .
H61B H 0.7886 0.3297 0.0093 0.136 Uiso 1 1 calc R . .
H61C H 0.8929 0.4163 -0.0064 0.136 Uiso 1 1 calc R . .
C62 C 1.0228(3) 0.4927(2) 0.15601(17) 0.0732(8) Uani 1 1 d . . .
H62A H 1.0724 0.4886 0.2046 0.110 Uiso 1 1 calc R . .
H62B H 0.9900 0.5352 0.1748 0.110 Uiso 1 1 calc R . .
H62C H 1.0662 0.5197 0.1172 0.110 Uiso 1 1 calc R . .
C63 C 1.0357(3) 0.1211(2) 0.1686(2) 0.0872(11) Uani 1 1 d . . .
H63A H 0.9679 0.0994 0.1905 0.105 Uiso 1 1 calc R . .
C64 C 1.0350(3) 0.0291(2) 0.1186(3) 0.1279(18) Uani 1 1 d . . .
H64A H 0.9673 -0.0040 0.0714 0.192 Uiso 1 1 calc R . .
H64B H 1.0356 -0.0150 0.1553 0.192 Uiso 1 1 calc R . .
H64C H 1.1017 0.0478 0.0974 0.192 Uiso 1 1 calc R . .
C65 C 1.1373(4) 0.1734(3) 0.2431(2) 0.1141(15) Uani 1 1 d . . .
H65A H 1.1351 0.2311 0.2738 0.171 Uiso 1 1 calc R . .
H65B H 1.2055 0.1936 0.2237 0.171 Uiso 1 1 calc R . .
H65C H 1.1375 0.1296 0.2801 0.171 Uiso 1 1 calc R . .

loop_
_atom_site_aniso_label
_atom_site_aniso_U_11
_atom_site_aniso_U_22
_atom_site_aniso_U_33
_atom_site_aniso_U_23
_atom_site_aniso_U_13
_atom_site_aniso_U_12
Zr 0.02786(8) 0.03122(9) 0.01930(8) 0.00841(6) 0.00946(5) 0.01292(6)
O 0.0357(6) 0.0469(7) 0.0250(6) 0.0052(5) 0.0116(5) 0.0095(6)
N1 0.0332(7) 0.0394(8) 0.0213(6) 0.0099(6) 0.0114(5) 0.0176(6)
N2 0.0333(7) 0.0355(7) 0.0205(6) 0.0081(5) 0.0104(5) 0.0148(6)
N3 0.0330(7) 0.0346(7) 0.0213(6) 0.0076(5) 0.0109(5) 0.0165(6)
N4 0.0324(7) 0.0361(7) 0.0218(6) 0.0087(5) 0.0092(5) 0.0163(6)
N5 0.0354(8) 0.0367(8) 0.0373(8) 0.0100(6) 0.0081(6) 0.0129(6)
N6 0.0331(7) 0.0318(7) 0.0280(7) 0.0089(6) 0.0128(6) 0.0133(6)
C1 0.0354(8) 0.0396(9) 0.0251(8) 0.0113(7) 0.0093(6) 0.0176(7)
C2 0.0389(9) 0.0460(10) 0.0269(8) 0.0150(7) 0.0094(7) 0.0214(8)
C3 0.0408(9) 0.0487(11) 0.0227(8) 0.0128(7) 0.0097(7) 0.0199(8)
C4 0.0319(8) 0.0395(9) 0.0207(7) 0.0095(6) 0.0090(6) 0.0135(7)
C5 0.0317(8) 0.0398(9) 0.0208(7) 0.0079(6) 0.0096(6) 0.0124(7)
C6 0.0327(8) 0.0385(9) 0.0228(8) 0.0065(6) 0.0111(6) 0.0145(7)
C7 0.0424(9) 0.0456(10) 0.0255(8) 0.0073(7) 0.0145(7) 0.0215(8)
C8 0.0431(9) 0.0407(10) 0.0284(8) 0.0062(7) 0.0125(7) 0.0216(8)
C9 0.0332(8) 0.0345(9) 0.0262(8) 0.0076(6) 0.0109(6) 0.0148(7)
C10 0.0337(8) 0.0356(9) 0.0273(8) 0.0095(7) 0.0112(6) 0.0163(7)
C11 0.0316(8) 0.0355(9) 0.0253(8) 0.0103(6) 0.0107(6) 0.0145(7)
C12 0.0426(9) 0.0403(9) 0.0270(8) 0.0141(7) 0.0129(7) 0.0219(8)
C13 0.0409(9) 0.0436(10) 0.0231(8) 0.0127(7) 0.0116(7) 0.0204(8)
C14 0.0322(8) 0.0376(9) 0.0207(7) 0.0087(6) 0.0098(6) 0.0151(7)
C15 0.0315(8) 0.0376(9) 0.0208(7) 0.0081(6) 0.0107(6) 0.0142(7)
C16 0.0328(8) 0.0368(9) 0.0226(7) 0.0067(6) 0.0102(6) 0.0159(7)
C17 0.0470(10) 0.0436(10) 0.0260(8) 0.0065(7) 0.0131(7) 0.0245(8)
C18 0.0544(11) 0.0463(11) 0.0297(9) 0.0093(8) 0.0136(8) 0.0313(9)
C19 0.0370(9) 0.0384(9) 0.0282(8) 0.0095(7) 0.0105(7) 0.0186(7)
C20 0.0393(9) 0.0416(10) 0.0277(8) 0.0114(7) 0.0110(7) 0.0217(8)
C21 0.0370(9) 0.0411(9) 0.0215(7) 0.0097(7) 0.0118(6) 0.0184(7)
C22 0.0413(10) 0.0631(13) 0.0275(9) 0.0068(9) 0.0137(8) 0.0040(9)
C23 0.0530(12) 0.0620(13) 0.0230(9) 0.0018(8) 0.0098(8) 0.0080(10)
C24 0.0507(10) 0.0529(11) 0.0249(8) 0.0153(8) 0.0166(7) 0.0308(9)
C25 0.0426(11) 0.0802(16) 0.0340(10) 0.0171(10) 0.0198(8) 0.0164(11)
C26 0.0378(10) 0.0728(15) 0.0276(9) 0.0078(9) 0.0109(8) 0.0074(10)
C27 0.0748(15) 0.0738(15) 0.0289(10) 0.0188(10) 0.0256(10) 0.0429(13)
C28 0.0442(9) 0.0401(9) 0.0259(8) 0.0100(7) 0.0130(7) 0.0219(8)
C29 0.0495(11) 0.0518(12) 0.0469(11) 0.0209(9) 0.0229(9) 0.0277(10)
C30 0.0584(13) 0.0625(14) 0.0552(13) 0.0210(11) 0.0236(10) 0.0401(11)
C31 0.0671(13) 0.0479(12) 0.0395(10) 0.0121(9) 0.0137(9) 0.0356(11)
C32 0.0664(13) 0.0395(11) 0.0504(12) 0.0173(9) 0.0259(10) 0.0246(10)
C33 0.0483(11) 0.0420(10) 0.0439(10) 0.0125(8) 0.0197(9) 0.0230(9)
C34 0.097(2) 0.0646(16) 0.0671(16) 0.0268(13) 0.0228(14) 0.0554(15)
C35 0.0429(9) 0.0404(9) 0.0221(8) 0.0095(7) 0.0128(7) 0.0233(8)
C36 0.0546(12) 0.0420(10) 0.0276(9) 0.0069(8) 0.0129(8) 0.0111(9)
C37 0.0812(16) 0.0452(12) 0.0242(9) 0.0009(8) 0.0080(9) 0.0194(11)
C38 0.0916(17) 0.0621(13) 0.0276(9) 0.0157(9) 0.0259(10) 0.0523(13)
C39 0.0629(14) 0.120(2) 0.0397(12) 0.0292(13) 0.0318(11) 0.0490(16)
C40 0.0430(11) 0.0973(18) 0.0300(10) 0.0166(11) 0.0144(8) 0.0277(12)
C41 0.149(3) 0.104(2) 0.0363(12) 0.0222(13) 0.0455(15) 0.088(2)
C42 0.0515(11) 0.0457(10) 0.0279(9) 0.0090(7) 0.0070(8) 0.0288(9)
C43 0.0688(14) 0.0502(12) 0.0380(10) 0.0155(9) 0.0147(10) 0.0324(11)
C44 0.0944(19) 0.0509(13) 0.0436(12) 0.0158(10) 0.0099(12) 0.0422(13)
C45 0.0834(17) 0.0605(14) 0.0460(12) 0.0058(10) -0.0018(11) 0.0498(14)
C46 0.0598(14) 0.0723(16) 0.0563(14) 0.0085(12) 0.0060(11) 0.0444(13)
C47 0.0560(12) 0.0555(13) 0.0458(11) 0.0139(9) 0.0120(9) 0.0344(11)
C48 0.118(3) 0.088(2) 0.089(2) 0.0164(17) 0.0055(19) 0.079(2)
C49 0.0329(8) 0.0342(9) 0.0286(8) 0.0111(7) 0.0100(6) 0.0157(7)
C50 0.0492(11) 0.0434(11) 0.0373(10) 0.0051(8) -0.0007(8) 0.0104(9)
C51 0.0869(19) 0.0657(16) 0.0384(12) 0.0126(11) -0.0092(12) 0.0174(14)
C52 0.0697(15) 0.0470(12) 0.0476(12) 0.0006(10) 0.0186(11) 0.0202(11)
C53 0.0510(13) 0.0530(14) 0.0714(17) 0.0016(12) -0.0053(11) 0.0039(11)
C54 0.0320(8) 0.0351(9) 0.0327(9) 0.0083(7) 0.0144(7) 0.0101(7)
C55 0.0411(10) 0.0504(11) 0.0410(10) 0.0208(9) 0.0199(8) 0.0175(9)
C56 0.0446(11) 0.0600(13) 0.0415(11) 0.0234(10) 0.0202(9) 0.0129(10)
C57 0.0512(12) 0.0577(13) 0.0456(12) 0.0066(10) 0.0325(10) 0.0080(10)
C58 0.0645(14) 0.0499(13) 0.0810(17) 0.0142(12) 0.0521(13) 0.0232(11)
C59 0.0490(11) 0.0421(11) 0.0661(14) 0.0188(10) 0.0377(10) 0.0197(9)
C60 0.0722(15) 0.0797(17) 0.0832(17) 0.0595(15) 0.0542(14) 0.0492(14)
C61 0.0547(15) 0.089(2) 0.146(3) 0.080(2) 0.0298(17) 0.0311(15)
C62 0.121(2) 0.0654(16) 0.0648(16) 0.0316(13) 0.0462(16) 0.0574(17)
C63 0.098(2) 0.085(2) 0.161(3) 0.086(2) 0.106(2) 0.0719(19)
C64 0.111(3) 0.0649(19) 0.276(6) 0.078(3) 0.134(3) 0.058(2)
C65 0.166(4) 0.168(4) 0.115(3) 0.099(3) 0.085(3) 0.135(4)

loop_
_atom_type_symbol
_atom_type_description
_atom_type_scat_dispersion_real
_atom_type_scat_dispersion_imag
_atom_type_scat_source
C C 0.0033 0.0016 'International Tables Vol C Tables 4.2.6.8 and 6.1.1.4'
H H 0.0000 0.0000 'International Tables Vol C Tables 4.2.6.8 and 6.1.1.4'
N N 0.0061 0.0033 'International Tables Vol C Tables 4.2.6.8 and 6.1.1.4'
O O 0.0106 0.0060 'International Tables Vol C Tables 4.2.6.8 and 6.1.1.4'
Zr Zr -2.9673 0.5597 'International Tables Vol C Tables 4.2.6.8 and 6.1.1.4'

loop_
_geom_angle_atom_site_label_1
_geom_angle_atom_site_label_2
_geom_angle_atom_site_label_3
_geom_angle
_geom_angle_site_symmetry_1
_geom_angle_site_symmetry_3
_geom_angle_publ_flag
O Zr N6 63.62(5) . . ?
O Zr N1 128.36(5) . . ?
N6 Zr N1 98.15(5) . . ?
O Zr N3 90.39(5) . . ?
N6 Zr N3 125.61(5) . . ?
N1 Zr N3 132.82(5) . . ?
O Zr N4 80.85(5) . . ?
N6 Zr N4 132.57(5) . . ?
N1 Zr N4 79.44(5) . . ?
N3 Zr N4 82.23(5) . . ?
O Zr N2 141.42(5) . . ?
N6 Zr N2 92.80(5) . . ?
N1 Zr N2 82.58(5) . . ?
N3 Zr N2 78.93(5) . . ?
N4 Zr N2 132.90(5) . . ?
O Zr C49 31.11(5) . . ?
N6 Zr C49 32.53(5) . . ?
N1 Zr C49 116.28(5) . . ?
N3 Zr C49 110.55(5) . . ?
N4 Zr C49 106.66(5) . . ?
N2 Zr C49 120.33(5) . . ?
C49 O Zr 96.76(10) . . ?
C1 N1 C4 106.28(13) . . ?
C1 N1 Zr 128.87(11) . . ?
C4 N1 Zr 123.28(11) . . ?
C9 N2 C6 105.92(13) . . ?
C9 N2 Zr 129.27(10) . . ?
C6 N2 Zr 122.05(11) . . ?
C11 N3 C14 106.30(13) . . ?
C11 N3 Zr 128.57(10) . . ?
C14 N3 Zr 121.27(11) . . ?
C19 N4 C16 105.96(13) . . ?
C19 N4 Zr 126.74(10) . . ?
C16 N4 Zr 120.54(10) . . ?
C49 N5 C50 120.92(16) . . ?
C49 N6 C54 119.01(14) . . ?
C49 N6 Zr 93.40(9) . . ?
C54 N6 Zr 146.76(12) . . ?
N1 C1 C20 125.46(14) . . ?
N1 C1 C2 109.12(14) . . ?
C20 C1 C2 125.41(16) . . ?
C3 C2 C1 107.62(15) . . ?
C2 C3 C4 107.70(15) . . ?
N1 C4 C5 126.02(14) . . ?
N1 C4 C3 109.25(15) . . ?
C5 C4 C3 124.59(15) . . ?
C4 C5 C6 125.73(14) . . ?
C4 C5 C21 117.52(14) . . ?
C6 C5 C21 116.73(15) . . ?
N2 C6 C5 125.83(15) . . ?
N2 C6 C7 109.46(14) . . ?
C5 C6 C7 124.38(15) . . ?
C8 C7 C6 107.72(15) . . ?
C7 C8 C9 107.05(16) . . ?
N2 C9 C10 124.82(15) . . ?
N2 C9 C8 109.81(14) . . ?
C10 C9 C8 125.36(16) . . ?
C9 C10 C11 124.20(15) . . ?
C9 C10 C28 118.12(15) . . ?
C11 C10 C28 117.68(14) . . ?
N3 C11 C10 125.36(14) . . ?
N3 C11 C12 109.32(14) . . ?
C10 C11 C12 125.32(15) . . ?
C13 C12 C11 107.47(15) . . ?
C12 C13 C14 107.78(14) . . ?
N3 C14 C15 126.20(14) . . ?
N3 C14 C13 109.11(14) . . ?
C15 C14 C13 124.63(14) . . ?
C14 C15 C16 126.05(14) . . ?
C14 C15 C35 117.49(14) . . ?
C16 C15 C35 116.32(14) . . ?
N4 C16 C15 125.37(15) . . ?
N4 C16 C17 109.65(14) . . ?
C15 C16 C17 124.90(15) . . ?
C18 C17 C16 107.19(15) . . ?
C17 C18 C19 107.31(16) . . ?
N4 C19 C20 124.59(15) . . ?
N4 C19 C18 109.88(14) . . ?
C20 C19 C18 125.52(16) . . ?
C1 C20 C19 124.22(16) . . ?
C1 C20 C42 118.28(15) . . ?
C19 C20 C42 117.46(15) . . ?
C22 C21 C26 118.12(16) . . ?
C22 C21 C5 122.98(15) . . ?
C26 C21 C5 118.88(16) . . ?
C21 C22 C23 120.63(18) . . ?
C24 C23 C22 121.56(18) . . ?
C23 C24 C25 117.72(16) . . ?
C23 C24 C27 121.35(19) . . ?
C25 C24 C27 120.93(18) . . ?
C24 C25 C26 121.25(18) . . ?
C21 C26 C25 120.69(19) . . ?
C29 C28 C33 117.26(17) . . ?
C29 C28 C10 121.82(16) . . ?
C33 C28 C10 120.89(16) . . ?
C28 C29 C30 121.49(19) . . ?
C29 C30 C31 121.16(19) . . ?
C32 C31 C30 117.59(18) . . ?
C32 C31 C34 121.4(2) . . ?
C30 C31 C34 121.0(2) . . ?
C31 C32 C33 121.38(19) . . ?
C32 C33 C28 121.00(18) . . ?
C40 C35 C36 117.99(17) . . ?
C40 C35 C15 120.76(16) . . ?
C36 C35 C15 121.22(15) . . ?
C35 C36 C37 120.24(19) . . ?
C38 C37 C36 121.6(2) . . ?
C39 C38 C37 117.81(18) . . ?
C39 C38 C41 121.2(2) . . ?
C37 C38 C41 120.9(2) . . ?
C38 C39 C40 121.2(2) . . ?
C35 C40 C39 121.1(2) . . ?
C47 C42 C43 118.43(18) . . ?
C47 C42 C20 120.86(17) . . ?
C43 C42 C20 120.71(18) . . ?
C42 C43 C44 119.7(2) . . ?
C45 C44 C43 121.9(2) . . ?
C44 C45 C46 118.7(2) . . ?
C44 C45 C48 120.9(3) . . ?
C46 C45 C48 120.4(3) . . ?
C45 C46 C47 120.3(2) . . ?
C42 C47 C46 121.1(2) . . ?
N5 C49 O 129.14(16) . . ?
N5 C49 N6 124.69(15) . . ?
O C49 N6 106.16(14) . . ?
N5 C49 Zr 177.14(13) . . ?
O C49 Zr 52.14(8) . . ?
N6 C49 Zr 54.07(8) . . ?
N5 C50 C53 105.63(19) . . ?
N5 C50 C51 112.40(18) . . ?
C53 C50 C51 109.3(2) . . ?
N5 C50 C52 110.60(17) . . ?
C53 C50 C52 109.42(19) . . ?
C51 C50 C52 109.4(2) . . ?
C59 C54 C55 120.17(16) . . ?
C59 C54 N6 119.28(16) . . ?
C55 C54 N6 120.55(16) . . ?
C56 C55 C54 118.66(19) . . ?
C56 C55 C60 119.57(18) . . ?
C54 C55 C60 121.59(16) . . ?
C57 C56 C55 121.3(2) . . ?
C56 C57 C58 119.79(18) . . ?
C57 C58 C59 121.3(2) . . ?
C58 C59 C54 118.68(19) . . ?
C58 C59 C63 120.61(19) . . ?
C54 C59 C63 120.46(17) . . ?
C61 C60 C55 111.6(2) . . ?
C61 C60 C62 110.7(2) . . ?
C55 C60 C62 110.8(2) . . ?
C65 C63 C59 110.1(2) . . ?
C65 C63 C64 111.4(3) . . ?
C59 C63 C64 112.6(3) . . ?

loop_
_geom_bond_atom_site_label_1
_geom_bond_atom_site_label_2
_geom_bond_distance
_geom_bond_site_symmetry_2
_geom_bond_publ_flag
Zr O 2.0677(12) . ?
Zr N6 2.1096(13) . ?
Zr N1 2.2163(13) . ?
Zr N3 2.2216(13) . ?
Zr N4 2.2254(13) . ?
Zr N2 2.2314(14) . ?
Zr C49 2.6008(17) . ?
O C49 1.3530(19) . ?
N1 C1 1.387(2) . ?
N1 C4 1.388(2) . ?
N2 C9 1.384(2) . ?
N2 C6 1.3848(19) . ?
N3 C11 1.384(2) . ?
N3 C14 1.3902(19) . ?
N4 C19 1.379(2) . ?
N4 C16 1.3861(19) . ?
N5 C49 1.269(2) . ?
N5 C50 1.471(3) . ?
N6 C49 1.401(2) . ?
N6 C54 1.424(2) . ?
C1 C20 1.399(2) . ?
C1 C2 1.440(2) . ?
C2 C3 1.348(3) . ?
C3 C4 1.436(2) . ?
C4 C5 1.398(2) . ?
C5 C6 1.401(2) . ?
C5 C21 1.501(2) . ?
C6 C7 1.432(2) . ?
C7 C8 1.353(2) . ?
C8 C9 1.434(2) . ?
C9 C10 1.405(2) . ?
C10 C11 1.405(2) . ?
C10 C28 1.497(2) . ?
C11 C12 1.436(2) . ?
C12 C13 1.352(2) . ?
C13 C14 1.432(2) . ?
C14 C15 1.396(2) . ?
C15 C16 1.404(2) . ?
C15 C35 1.503(2) . ?
C16 C17 1.432(2) . ?
C17 C18 1.359(2) . ?
C18 C19 1.430(2) . ?
C19 C20 1.413(2) . ?
C20 C42 1.497(2) . ?
C21 C22 1.375(3) . ?
C21 C26 1.380(3) . ?
C22 C23 1.389(3) . ?
C23 C24 1.368(3) . ?
C24 C25 1.377(3) . ?
C24 C27 1.513(2) . ?
C25 C26 1.387(3) . ?
C28 C29 1.387(3) . ?
C28 C33 1.397(3) . ?
C29 C30 1.386(3) . ?
C30 C31 1.391(3) . ?
C31 C32 1.383(3) . ?
C31 C34 1.511(3) . ?
C32 C33 1.390(3) . ?
C35 C40 1.377(3) . ?
C35 C36 1.383(3) . ?
C36 C37 1.393(3) . ?
C37 C38 1.371(3) . ?
C38 C39 1.373(4) . ?
C38 C41 1.521(3) . ?
C39 C40 1.385(3) . ?
C42 C47 1.383(3) . ?
C42 C43 1.395(3) . ?
C43 C44 1.397(3) . ?
C44 C45 1.367(4) . ?
C45 C46 1.384(4) . ?
C45 C48 1.524(3) . ?
C46 C47 1.398(3) . ?
C50 C53 1.532(3) . ?
C50 C51 1.536(3) . ?
C50 C52 1.541(3) . ?
C54 C59 1.403(3) . ?
C54 C55 1.404(3) . ?
C55 C56 1.399(3) . ?
C55 C60 1.529(3) . ?
C56 C57 1.366(3) . ?
C57 C58 1.377(3) . ?
C58 C59 1.392(3) . ?
C59 C63 1.522(3) . ?
C60 C61 1.527(4) . ?
C60 C62 1.531(4) . ?
C63 C65 1.506(5) . ?
C63 C64 1.541(4) . ?
